data_4135549
loop_
_publ_author_name
'Lv, Xiu-Liang'
'Feng, Liang'
'Xie, Lin-Hua'
'He, Tao'
'Wu, Wei'
'Wang, Kun-Yu'
'Si, Guangrui'
'Wang, Bin'
'Li, Jian-Rong'
'Zhou, Hong-Cai'

_publ_section_title
;
 Linker Desymmetrization: Access to a Series of Rare-Earth
 Tetracarboxylate Frameworks with Eight-Connected Hexanuclear Nodes
;
_journal_name_full 'Journal of the American Chemical Society'
_journal_paper_doi 10.1021/jacs.0c11546
_journal_year 2021
_chemical_formula_sum 'C84 H42 Eu6 N2 O35'
_chemical_formula_weight 2550.95
_space_group_crystal_system monoclinic
_space_group_IT_number 15
_space_group_name_Hall '-C 2yc'
_space_group_name_H-M_alt 'C 1 2/c 1'
_atom_sites_solution_hydrogens geom
_audit_creation_method SHELXL-2018/1
_cell_angle_alpha 90
_cell_angle_beta 92.438(3)
_cell_angle_gamma 90
_cell_formula_units_Z 4
_cell_length_a 21.2622(13)
_cell_length_b 34.585(2)
_cell_length_c 25.8759(15)
_cell_measurement_reflns_used 82752
_cell_measurement_temperature 140(2)
_cell_measurement_theta_max 50.432
_cell_measurement_theta_min 2.441
_cell_volume 19010.7(19)
_computing_structure_refinement 'SHELXL-2018/1 (Sheldrick, 2018)'
_diffrn_ambient_temperature 140(2)
_diffrn_measured_fraction_theta_full 1.000
_diffrn_measured_fraction_theta_max 1.000
_diffrn_measurement_device_type 'CCD area detector'
_diffrn_radiation_type CuK\a
_diffrn_radiation_wavelength 1.54178
_diffrn_reflns_av_R_equivalents 0.2347
_diffrn_reflns_av_unetI/netI 0.1300
_diffrn_reflns_Laue_measured_fraction_full 1.000
_diffrn_reflns_Laue_measured_fraction_max 1.000
_diffrn_reflns_limit_h_max 21
_diffrn_reflns_limit_h_min -21
_diffrn_reflns_limit_k_max 34
_diffrn_reflns_limit_k_min -34
_diffrn_reflns_limit_l_max 25
_diffrn_reflns_limit_l_min -25
_diffrn_reflns_number 82752
_diffrn_reflns_point_group_measured_fraction_full 1.000
_diffrn_reflns_point_group_measured_fraction_max 1.000
_diffrn_reflns_theta_full 50.432
_diffrn_reflns_theta_max 50.432
_diffrn_reflns_theta_min 2.441
_exptl_absorpt_coefficient_mu 14.278
_exptl_crystal_density_diffrn 0.891
_exptl_crystal_description block
_exptl_crystal_F_000 4872
_refine_diff_density_max 0.645
_refine_diff_density_min -1.341
_refine_diff_density_rms 0.116
_refine_ls_extinction_method none
_refine_ls_goodness_of_fit_ref 1.003
_refine_ls_hydrogen_treatment constr
_refine_ls_matrix_type full
_refine_ls_number_parameters 586
_refine_ls_number_reflns 9961
_refine_ls_number_restraints 552
_refine_ls_restrained_S_all 0.981
_refine_ls_R_factor_all 0.1971
_refine_ls_R_factor_gt 0.0813
_refine_ls_shift/su_max 0.001
_refine_ls_shift/su_mean 0.000
_refine_ls_structure_factor_coef Fsqd
_refine_ls_weighting_details 'w=1/[\s^2^(Fo^2^)+(0.1550P)^2^] where P=(Fo^2^+2Fc^2^)/3'
_refine_ls_weighting_scheme calc
_refine_ls_wR_factor_gt 0.2038
_refine_ls_wR_factor_ref 0.2866
_reflns_Friedel_coverage 0.000
_reflns_number_gt 4168
_reflns_number_total 9961
_reflns_threshold_expression 'I > 2\s(I)'
_cod_data_source_file ja0c11546_si_002.cif
_cod_data_source_block shelx
_cod_original_cell_volume 19011(2)
_cod_original_sg_symbol_H-M 'C 2/c'
_cod_database_code 4135549
_shelx_shelxl_version_number 2018/1
_shelx_space_group_comment
;
The symmetry employed for this shelxl refinement is uniquely defined
by the following loop, which should always be used as a source of
symmetry information in preference to the above space-group names.
They are only intended as comments.
;

loop_
_space_group_symop_operation_xyz
'x, y, z'
'-x, y, -z+1/2'
'x+1/2, y+1/2, z'
'-x+1/2, y+1/2, -z+1/2'
'-x, -y, -z'
'x, -y, z-1/2'
'-x+1/2, -y+1/2, -z'
'x+1/2, -y+1/2, z-1/2'

loop_
_atom_site_label
_atom_site_type_symbol
_atom_site_fract_x
_atom_site_fract_y
_atom_site_fract_z
_atom_site_U_iso_or_equiv
_atom_site_adp_type
_atom_site_occupancy
_atom_site_site_symmetry_order
_atom_site_calc_flag
_atom_site_refinement_flags_posn
_atom_site_refinement_flags_adp
_atom_site_refinement_flags_occupancy
_atom_site_disorder_assembly
_atom_site_disorder_group
C1 C 0.8577(9) 0.5235(6) 0.1963(8) 0.094(5) Uani 1 1 d . U . . .
C2 C 0.8898(9) 0.5168(6) 0.2429(7) 0.092(5) Uani 1 1 d . U . . .
H2 H 0.925390 0.500200 0.245025 0.110 Uiso 1 1 calc R U . . .
C3 C 0.8687(10) 0.5347(6) 0.2858(7) 0.086(5) Uani 1 1 d . U . . .
C4 C 0.8133(9) 0.5564(6) 0.2845(7) 0.094(6) Uani 1 1 d . U . . .
H4 H 0.798281 0.567199 0.315356 0.113 Uiso 1 1 calc R U . . .
C5 C 0.7815(9) 0.5618(6) 0.2394(7) 0.089(5) Uani 1 1 d . U . . .
C6 C 0.8018(9) 0.5478(6) 0.1929(8) 0.099(6) Uani 1 1 d . U . . .
H6 H 0.780680 0.553669 0.160782 0.118 Uiso 1 1 calc R U . . .
C7 C 0.8812(11) 0.5093(8) 0.1445(9) 0.103(6) Uani 1 1 d . U . . .
C8 C 0.9019(11) 0.5304(7) 0.3363(9) 0.098(5) Uani 1 1 d . U . . .
C11 C 0.7183(11) 0.6217(8) 0.2545(9) 0.122(6) Uani 1 1 d . U . . .
C12 C 0.7631(11) 0.6457(8) 0.2816(9) 0.132(7) Uani 1 1 d . U . . .
H12 H 0.805651 0.637793 0.287360 0.158 Uiso 1 1 calc R U . . .
C13 C 0.7421(13) 0.6808(8) 0.2990(10) 0.153(8) Uani 1 1 d . U . . .
H13 H 0.769270 0.696387 0.320365 0.183 Uiso 1 1 calc R U . . .
C14 C 0.6807(14) 0.6940(9) 0.2856(12) 0.165(8) Uani 1 1 d . U . . .
C15 C 0.6396(13) 0.6724(9) 0.2547(11) 0.162(9) Uani 1 1 d . U . . .
H15 H 0.599314 0.682128 0.244087 0.195 Uiso 1 1 calc R U . . .
C16 C 0.6581(11) 0.6376(8) 0.2405(9) 0.130(7) Uani 1 1 d . U . . .
C21 C 0.6691(10) 0.5730(8) 0.2098(9) 0.116(6) Uani 1 1 d . U . . .
C22 C 0.6275(11) 0.6051(8) 0.2124(9) 0.128(7) Uani 1 1 d . U . . .
C23 C 0.5654(11) 0.6008(9) 0.1912(10) 0.155(8) Uani 1 1 d . U . . .
H23 H 0.535472 0.621089 0.193205 0.186 Uiso 1 1 calc R U . . .
C24 C 0.5503(12) 0.5670(10) 0.1679(12) 0.157(8) Uani 1 1 d . U . . .
C25 C 0.5917(12) 0.5347(9) 0.1642(11) 0.161(9) Uani 1 1 d . U . . .
H25 H 0.578789 0.511474 0.147125 0.194 Uiso 1 1 calc R U . . .
C26 C 0.6537(11) 0.5389(8) 0.1874(10) 0.140(8) Uani 1 1 d . U . . .
H26 H 0.683229 0.518327 0.186957 0.167 Uiso 1 1 calc R U . . .
C31 C 0.6608(14) 0.7338(9) 0.3027(12) 0.174(9) Uani 1 1 d . U . . .
C32 C 0.6769(15) 0.7444(10) 0.3529(12) 0.203(11) Uani 1 1 d . U . . .
H32 H 0.701886 0.727933 0.374792 0.243 Uiso 1 1 calc R U . . .
C33 C 0.6552(16) 0.7804(10) 0.3708(13) 0.208(10) Uani 1 1 d . U . . .
C34 C 0.6189(16) 0.8038(10) 0.3391(12) 0.185(9) Uani 1 1 d . U . . .
C35 C 0.6003(15) 0.7914(9) 0.2901(11) 0.187(10) Uani 1 1 d . U . . .
H35 H 0.572615 0.806538 0.268638 0.224 Uiso 1 1 calc R U . . .
C36 C 0.6219(14) 0.7577(9) 0.2735(11) 0.177(10) Uani 1 1 d . U . . .
H36 H 0.609729 0.749786 0.239397 0.213 Uiso 1 1 calc R U . . .
C37 C 0.6742(17) 0.7878(10) 0.4263(12) 0.230(12) Uani 1 1 d . U . . .
H37 H 0.700949 0.770962 0.446248 0.276 Uiso 1 1 calc R U . . .
C38 C 0.6467(17) 0.8247(10) 0.4474(12) 0.227(11) Uani 1 1 d . U . . .
H38 H 0.653634 0.832223 0.482455 0.272 Uiso 1 1 calc R U . . .
C39 C 0.6072(16) 0.8490(10) 0.4093(12) 0.188(9) Uani 1 1 d . U . . .
C40 C 0.5922(14) 0.8394(8) 0.3574(10) 0.170(9) Uani 1 1 d . U . . .
H40 H 0.566081 0.855409 0.335705 0.204 Uiso 1 1 calc R U . . .
C41 C 0.5851(14) 0.8842(9) 0.4374(12) 0.157(8) Uani 1 1 d . U . . .
C51 C 0.4835(12) 0.5640(11) 0.1455(12) 0.178(9) Uani 1 1 d . U . . .
C52 C 0.4354(13) 0.5878(11) 0.1614(13) 0.213(11) Uani 1 1 d . U . . .
H52 H 0.443976 0.607860 0.185755 0.256 Uiso 1 1 calc R U . . .
C53 C 0.3754(13) 0.5818(12) 0.1417(13) 0.217(11) Uani 1 1 d . U . . .
H53 H 0.343482 0.596549 0.157192 0.261 Uiso 1 1 calc R U . . .
C54 C 0.3558(13) 0.5584(12) 0.1040(12) 0.189(9) Uani 1 1 d . U . . .
C55 C 0.4094(14) 0.5348(12) 0.0830(13) 0.200(9) Uani 1 1 d . U . . .
C56 C 0.4743(13) 0.5377(10) 0.1020(12) 0.199(10) Uani 1 1 d . U . . .
H56 H 0.507706 0.523772 0.087421 0.239 Uiso 1 1 calc R U . . .
C57 C 0.2954(11) 0.5565(10) 0.0847(10) 0.179(9) Uani 1 1 d . U . . .
H57 H 0.263537 0.572639 0.097743 0.215 Uiso 1 1 calc R U . . .
C58 C 0.2813(12) 0.5294(10) 0.0440(10) 0.163(8) Uani 1 1 d . U . . .
C59 C 0.3336(12) 0.5033(11) 0.0221(11) 0.192(10) Uani 1 1 d . U . . .
H59 H 0.323286 0.484414 -0.003529 0.231 Uiso 1 1 calc R U . . .
C60 C 0.3970(12) 0.5081(11) 0.0408(12) 0.200(10) Uani 1 1 d . U . . .
H60 H 0.430305 0.494132 0.026062 0.240 Uiso 1 1 calc R U . . .
C61 C 0.2136(13) 0.5255(11) 0.0223(11) 0.131(8) Uani 1 1 d . U . . .
N1 N 0.7264(8) 0.5843(6) 0.2348(6) 0.109(5) Uani 1 1 d . U . . .
O3 O 0.9248(6) 0.4830(4) 0.1489(4) 0.096(4) Uani 1 1 d . U . . .
O4 O 0.8573(6) 0.5225(5) 0.1043(5) 0.113(5) Uani 1 1 d . U . . .
O5 O 0.9394(6) 0.4986(4) 0.3406(5) 0.098(4) Uani 1 1 d . U . . .
O6 O 0.8971(7) 0.5537(5) 0.3719(5) 0.111(5) Uani 1 1 d . U . . .
O7 O 0.5950(7) 0.8914(4) 0.4841(6) 0.129(5) Uani 1 1 d . U . . .
O8 O 0.5508(7) 0.9066(4) 0.4020(6) 0.117(5) Uani 1 1 d . U . . .
O9 O 0.1787(7) 0.5516(5) 0.0374(6) 0.115(5) Uani 1 1 d . U . . .
O10 O 0.2021(6) 0.4920(6) -0.0013(5) 0.121(5) Uani 1 1 d . U . . .
O11 O 0.9837(5) 0.4689(3) 0.5740(4) 0.068(3) Uani 1 1 d . U . . .
O12 O 1.0218(5) 0.5641(3) 0.5137(4) 0.072(3) Uani 1 1 d . U . . .
O13 O 1.0841(5) 0.5080(3) 0.5516(4) 0.069(3) Uani 1 1 d . U . . .
O14 O 1.0767(5) 0.4730(3) 0.4654(4) 0.075(2) Uani 1 1 d . U . . .
O15 O 0.9091(8) 0.4216(5) 0.3854(6) 0.141(5) Uani 1 1 d . U . . .
O16 O 1.1031(8) 0.6002(4) 0.4327(6) 0.146(6) Uani 1 1 d . U . . .
O17 O 1.1539(7) 0.5821(5) 0.5399(6) 0.142(5) Uani 1 1 d . U . . .
O18 O 1.0215(9) 0.3862(4) 0.5793(5) 0.144(6) Uani 1 1 d . U . . .
O19 O 0.9890(12) 0.4249(7) 0.3148(8) 0.158(7) Uani 0.75 1 d . U P . .
O20 O 1.140(2) 0.3811(11) 0.5804(12) 0.192(11) Uani 0.5 1 d . U P . .
O21 O 1.207(4) 0.587(2) 0.440(3) 0.207(16) Uani 0.25 1 d . U P . .
Eu1 Eu 0.99575(5) 0.46411(4) 0.40354(4) 0.0825(5) Uani 1 1 d . U . . .
Eu2 Eu 1.10966(6) 0.53767(4) 0.47597(5) 0.0918(5) Uani 1 1 d . U . . .
Eu3 Eu 1.07101(6) 0.43987(4) 0.54109(5) 0.0925(5) Uani 1 1 d . U . . .

loop_
_atom_site_aniso_label
_atom_site_aniso_U_11
_atom_site_aniso_U_22
_atom_site_aniso_U_33
_atom_site_aniso_U_23
_atom_site_aniso_U_13
_atom_site_aniso_U_12
C1 0.078(12) 0.132(15) 0.071(7) -0.015(10) 0.005(8) -0.008(9)
C2 0.093(13) 0.117(15) 0.066(8) -0.003(10) 0.008(9) 0.010(10)
C3 0.098(12) 0.097(14) 0.064(8) 0.000(9) 0.006(8) 0.006(9)
C4 0.091(12) 0.124(16) 0.067(9) -0.016(11) -0.007(8) 0.014(10)
C5 0.087(10) 0.116(13) 0.064(9) -0.023(10) -0.012(8) 0.006(9)
C6 0.091(13) 0.138(17) 0.066(9) -0.016(10) -0.002(9) 0.005(9)
C7 0.095(15) 0.151(18) 0.063(8) -0.018(11) 0.005(10) -0.002(10)
C8 0.100(13) 0.117(14) 0.075(9) 0.006(9) -0.004(10) 0.000(10)
C11 0.103(12) 0.151(14) 0.109(15) -0.044(12) -0.017(11) 0.033(9)
C12 0.106(13) 0.153(17) 0.134(18) -0.058(14) -0.013(13) 0.031(11)
C13 0.146(16) 0.145(17) 0.163(19) -0.059(15) -0.034(15) 0.047(13)
C14 0.158(17) 0.151(15) 0.179(19) -0.053(13) -0.054(15) 0.061(12)
C15 0.143(17) 0.166(17) 0.17(2) -0.065(16) -0.041(15) 0.066(13)
C16 0.104(12) 0.165(15) 0.121(16) -0.053(13) -0.017(12) 0.039(10)
C21 0.083(10) 0.158(14) 0.105(15) -0.042(13) -0.014(11) 0.020(9)
C22 0.086(11) 0.167(15) 0.128(16) -0.043(13) -0.019(11) 0.030(10)
C23 0.090(12) 0.21(2) 0.16(2) -0.055(17) -0.034(13) 0.030(12)
C24 0.085(11) 0.21(2) 0.176(18) -0.045(16) -0.024(13) 0.000(11)
C25 0.101(14) 0.20(2) 0.18(2) -0.061(17) -0.025(15) 0.000(12)
C26 0.102(13) 0.154(16) 0.16(2) -0.050(15) -0.021(13) 0.008(12)
C31 0.174(19) 0.164(16) 0.177(17) -0.061(13) -0.069(16) 0.069(13)
C32 0.22(2) 0.20(2) 0.180(18) -0.073(15) -0.069(18) 0.121(18)
C33 0.24(2) 0.21(2) 0.171(16) -0.070(14) -0.070(17) 0.124(17)
C34 0.22(2) 0.182(19) 0.147(16) -0.059(13) -0.046(16) 0.109(16)
C35 0.23(2) 0.18(2) 0.149(17) -0.069(14) -0.051(17) 0.097(17)
C36 0.19(2) 0.16(2) 0.168(18) -0.063(14) -0.058(17) 0.082(16)
C37 0.28(3) 0.23(2) 0.168(18) -0.073(16) -0.07(2) 0.15(2)
C38 0.30(3) 0.21(2) 0.165(18) -0.059(15) -0.06(2) 0.133(19)
C39 0.23(2) 0.188(19) 0.143(15) -0.056(13) -0.025(17) 0.104(16)
C40 0.22(2) 0.172(19) 0.122(14) -0.044(13) 0.002(16) 0.088(17)
C41 0.175(19) 0.161(17) 0.131(14) -0.051(12) -0.036(16) 0.054(14)
C51 0.080(11) 0.28(2) 0.174(19) -0.060(15) -0.017(13) -0.005(12)
C52 0.081(13) 0.33(3) 0.22(2) -0.096(19) -0.037(16) 0.016(16)
C53 0.083(12) 0.36(3) 0.21(2) -0.091(18) -0.037(15) 0.004(17)
C54 0.081(11) 0.34(3) 0.148(19) -0.049(15) -0.023(13) -0.005(15)
C55 0.091(11) 0.33(3) 0.18(2) -0.063(15) -0.036(13) 0.003(15)
C56 0.096(12) 0.32(3) 0.18(2) -0.072(17) -0.050(14) 0.024(16)
C57 0.079(11) 0.33(3) 0.125(19) -0.036(15) -0.019(12) -0.020(15)
C58 0.081(10) 0.29(2) 0.113(17) -0.011(14) -0.017(11) -0.010(12)
C59 0.077(11) 0.33(3) 0.17(2) -0.046(17) -0.019(14) -0.009(15)
C60 0.081(11) 0.32(3) 0.19(2) -0.067(17) -0.023(15) -0.011(16)
C61 0.076(11) 0.21(2) 0.102(17) 0.005(14) -0.007(12) -0.018(11)
N1 0.089(9) 0.141(12) 0.094(11) -0.027(9) -0.021(8) 0.020(8)
O3 0.082(10) 0.142(13) 0.064(8) -0.016(7) 0.005(7) -0.012(7)
O4 0.087(10) 0.176(14) 0.076(8) 0.000(9) 0.000(8) 0.004(9)
O5 0.090(10) 0.134(10) 0.069(8) -0.011(6) -0.012(6) 0.005(7)
O6 0.114(11) 0.143(12) 0.073(9) -0.013(8) -0.027(8) 0.019(9)
O7 0.154(13) 0.111(12) 0.118(11) -0.033(9) -0.031(10) 0.022(10)
O8 0.116(12) 0.113(12) 0.123(11) -0.009(9) 0.011(9) 0.017(8)
O9 0.076(9) 0.166(14) 0.101(11) 0.012(10) -0.002(8) -0.034(8)
O10 0.082(10) 0.205(16) 0.076(10) 0.003(10) 0.005(7) 0.000(10)
O11 0.076(7) 0.084(8) 0.044(6) -0.012(5) -0.005(5) -0.012(5)
O12 0.081(7) 0.069(6) 0.065(7) -0.011(5) 0.001(5) -0.013(5)
O13 0.053(6) 0.104(6) 0.050(6) -0.002(5) -0.004(5) 0.004(5)
O14 0.058(6) 0.098(6) 0.068(6) -0.007(4) 0.002(4) 0.010(5)
O15 0.164(13) 0.139(12) 0.115(11) -0.006(9) -0.060(8) -0.039(10)
O16 0.215(17) 0.122(9) 0.104(10) 0.012(8) 0.034(9) -0.051(11)
O17 0.108(9) 0.152(10) 0.163(11) -0.002(8) -0.018(9) -0.063(10)
O18 0.278(17) 0.077(8) 0.076(9) 0.009(7) -0.019(10) 0.001(8)
O19 0.21(2) 0.159(18) 0.105(10) -0.043(12) -0.033(10) 0.029(15)
O20 0.30(2) 0.158(16) 0.11(2) -0.003(16) -0.03(2) 0.134(18)
O21 0.191(19) 0.18(4) 0.26(4) -0.02(3) 0.13(4) -0.08(3)
Eu1 0.0740(8) 0.1013(11) 0.0719(9) 0.0009(7) -0.0004(6) 0.0006(7)
Eu2 0.0804(9) 0.1248(12) 0.0700(9) -0.0020(7) 0.0004(6) -0.0147(8)
Eu3 0.0979(10) 0.1082(11) 0.0707(9) -0.0035(8) -0.0043(7) 0.0110(8)

loop_
_atom_type_symbol
_atom_type_description
_atom_type_scat_dispersion_real
_atom_type_scat_dispersion_imag
_atom_type_scat_source
C C 0.0181 0.0091 'International Tables Vol C Tables 4.2.6.8 and 6.1.1.4'
H H 0.0000 0.0000 'International Tables Vol C Tables 4.2.6.8 and 6.1.1.4'
N N 0.0311 0.0180 'International Tables Vol C Tables 4.2.6.8 and 6.1.1.4'
O O 0.0492 0.0322 'International Tables Vol C Tables 4.2.6.8 and 6.1.1.4'
Eu Eu -8.9294 11.1857 'International Tables Vol C Tables 4.2.6.8 and 6.1.1.4'

loop_
_geom_angle_atom_site_label_1
_geom_angle_atom_site_label_2
_geom_angle_atom_site_label_3
_geom_angle
_geom_angle_site_symmetry_1
_geom_angle_site_symmetry_3
_geom_angle_publ_flag
C2 C1 C6 121.4(18) . . ?
C2 C1 C7 123(2) . . ?
C6 C1 C7 115.3(19) . . ?
C3 C2 C1 118(2) . . ?
C3 C2 H2 121.0 . . ?
C1 C2 H2 121.0 . . ?
C2 C3 C4 122.0(19) . . ?
C2 C3 C8 121(2) . . ?
C4 C3 C8 116.8(19) . . ?
C5 C4 C3 119.5(19) . . ?
C5 C4 H4 120.2 . . ?
C3 C4 H4 120.2 . . ?
C4 C5 C6 123(2) . . ?
C4 C5 N1 122.6(19) . . ?
C6 C5 N1 114.3(18) . . ?
C5 C6 C1 115.8(19) . . ?
C5 C6 H6 122.1 . . ?
C1 C6 H6 122.1 . . ?
O4 C7 O3 127(2) . . ?
O4 C7 C1 119(2) . . ?
O3 C7 C1 114(2) . . ?
O6 C8 O5 122(2) . . ?
O6 C8 C3 123(2) . . ?
O5 C8 C3 114(2) . . ?
N1 C11 C12 129(2) . . ?
N1 C11 C16 113(2) . . ?
C12 C11 C16 118(2) . . ?
C13 C12 C11 117(2) . . ?
C13 C12 H12 121.5 . . ?
C11 C12 H12 121.5 . . ?
C12 C13 C14 121(3) . . ?
C12 C13 H13 119.5 . . ?
C14 C13 H13 119.5 . . ?
C15 C14 C13 122(3) . . ?
C15 C14 C31 119(3) . . ?
C13 C14 C31 119(3) . . ?
C16 C15 C14 118(3) . . ?
C16 C15 H15 121.1 . . ?
C14 C15 H15 121.1 . . ?
C15 C16 C11 124(3) . . ?
C15 C16 C22 134(2) . . ?
C11 C16 C22 102(2) . . ?
C26 C21 N1 129(2) . . ?
C26 C21 C22 124(2) . . ?
N1 C21 C22 107(2) . . ?
C23 C22 C21 118(2) . . ?
C23 C22 C16 131(2) . . ?
C21 C22 C16 111(2) . . ?
C24 C23 C22 118(3) . . ?
C24 C23 H23 121.1 . . ?
C22 C23 H23 121.1 . . ?
C23 C24 C25 125(3) . . ?
C23 C24 C51 116(3) . . ?
C25 C24 C51 119(3) . . ?
C24 C25 C26 117(3) . . ?
C24 C25 H25 121.7 . . ?
C26 C25 H25 121.7 . . ?
C21 C26 C25 118(3) . . ?
C21 C26 H26 120.9 . . ?
C25 C26 H26 120.9 . . ?
C36 C31 C32 118(3) . . ?
C36 C31 C14 124(3) . . ?
C32 C31 C14 117(3) . . ?
C31 C32 C33 118(3) . . ?
C31 C32 H32 120.9 . . ?
C33 C32 H32 120.9 . . ?
C34 C33 C32 120(3) . . ?
C34 C33 C37 127(3) . . ?
C32 C33 C37 113(3) . . ?
C33 C34 C35 120(3) . . ?
C33 C34 C40 122(3) . . ?
C35 C34 C40 118(3) . . ?
C36 C35 C34 119(3) . . ?
C36 C35 H35 120.7 . . ?
C34 C35 H35 120.7 . . ?
C35 C36 C31 124(3) . . ?
C35 C36 H36 118.0 . . ?
C31 C36 H36 118.0 . . ?
C33 C37 C38 113(3) . . ?
C33 C37 H37 123.4 . . ?
C38 C37 H37 123.4 . . ?
C37 C38 C39 116(3) . . ?
C37 C38 H38 121.9 . . ?
C39 C38 H38 121.9 . . ?
C40 C39 C41 126(3) . . ?
C40 C39 C38 126(3) . . ?
C41 C39 C38 108(3) . . ?
C39 C40 C34 116(3) . . ?
C39 C40 H40 122.1 . . ?
C34 C40 H40 122.1 . . ?
O7 C41 O8 127(3) . . ?
O7 C41 C39 126(3) . . ?
O8 C41 C39 107(2) . . ?
C52 C51 C56 122(3) . . ?
C52 C51 C24 122(3) . . ?
C56 C51 C24 116(3) . . ?
C53 C52 C51 119(3) . . ?
C53 C52 H52 120.4 . . ?
C51 C52 H52 120.4 . . ?
C54 C53 C52 129(3) . . ?
C54 C53 H53 115.6 . . ?
C52 C53 H53 115.6 . . ?
C53 C54 C57 124(3) . . ?
C53 C54 C55 112(3) . . ?
C57 C54 C55 124(3) . . ?
C60 C55 C56 116(3) . . ?
C60 C55 C54 120(3) . . ?
C56 C55 C54 124(3) . . ?
C55 C56 C51 114(3) . . ?
C55 C56 H56 123.2 . . ?
C51 C56 H56 123.2 . . ?
C54 C57 C58 118(3) . . ?
C54 C57 H57 121.1 . . ?
C58 C57 H57 121.1 . . ?
C57 C58 C61 119(3) . . ?
C57 C58 C59 121(2) . . ?
C61 C58 C59 119(3) . . ?
C60 C59 C58 119(3) . . ?
C60 C59 H59 120.3 . . ?
C58 C59 H59 120.3 . . ?
C59 C60 C55 118(3) . . ?
C59 C60 H60 121.0 . . ?
C55 C60 H60 121.0 . . ?
O9 C61 O10 133(3) . . ?
O9 C61 C58 113(3) . . ?
O10 C61 C58 113(3) . . ?
C11 N1 C5 126.5(18) . . ?
C11 N1 C21 107.8(19) . . ?
C5 N1 C21 126(2) . . ?
C7 O3 Eu1 133.3(14) . 2_755 ?
C7 O4 Eu2 136.5(15) . 2_755 ?
C8 O5 Eu1 139.3(13) . . ?
C8 O6 Eu3 138.9(16) . 5_766 ?
C41 O7 Eu3 137.3(18) . 3_455 ?
C41 O8 Eu1 136.3(16) . 3_455 ?
C61 O9 Eu3 135.4(19) . 6_465 ?
C61 O10 Eu2 130.9(17) . 6_465 ?
Eu3 O11 Eu2 115.6(4) . 5_766 ?
Eu3 O11 Eu1 111.5(4) . 5_766 ?
Eu2 O11 Eu1 111.5(4) 5_766 5_766 ?
Eu2 O12 Eu3 112.8(4) . 5_766 ?
Eu2 O12 Eu1 111.9(4) . 5_766 ?
Eu3 O12 Eu1 110.6(4) 5_766 5_766 ?
Eu2 O13 Eu1 116.6(5) . 5_766 ?
Eu2 O13 Eu3 112.0(4) . . ?
Eu1 O13 Eu3 112.7(4) 5_766 . ?
Eu3 O14 Eu1 117.5(5) . . ?
Eu3 O14 Eu2 113.8(4) . . ?
Eu1 O14 Eu2 114.5(5) . . ?
O3 Eu1 O13 138.6(5) 2_755 5_766 ?
O3 Eu1 O8 81.3(5) 2_755 3_545 ?
O13 Eu1 O8 138.8(5) 5_766 3_545 ?
O3 Eu1 O5 79.1(4) 2_755 . ?
O13 Eu1 O5 76.6(4) 5_766 . ?
O8 Eu1 O5 132.8(5) 3_545 . ?
O3 Eu1 O14 80.0(4) 2_755 . ?
O13 Eu1 O14 97.9(3) 5_766 . ?
O8 Eu1 O14 76.4(5) 3_545 . ?
O5 Eu1 O14 139.9(5) . . ?
O3 Eu1 O15 129.6(5) 2_755 . ?
O13 Eu1 O15 77.2(5) 5_766 . ?
O8 Eu1 O15 81.5(6) 3_545 . ?
O5 Eu1 O15 78.9(5) . . ?
O14 Eu1 O15 139.5(5) . . ?
O3 Eu1 O12 141.8(4) 2_755 5_766 ?
O13 Eu1 O12 64.8(4) 5_766 5_766 ?
O8 Eu1 O12 76.3(5) 3_545 5_766 ?
O5 Eu1 O12 138.1(4) . 5_766 ?
O14 Eu1 O12 64.9(4) . 5_766 ?
O15 Eu1 O12 77.2(4) . 5_766 ?
O3 Eu1 O11 75.0(4) 2_755 5_766 ?
O13 Eu1 O11 67.0(4) 5_766 5_766 ?
O8 Eu1 O11 137.9(5) 3_545 5_766 ?
O5 Eu1 O11 76.1(4) . 5_766 ?
O14 Eu1 O11 65.6(4) . 5_766 ?
O15 Eu1 O11 139.9(5) . 5_766 ?
O12 Eu1 O11 101.9(3) 5_766 5_766 ?
O3 Eu1 O19 69.6(7) 2_755 . ?
O13 Eu1 O19 129.2(6) 5_766 . ?
O8 Eu1 O19 63.6(6) 3_545 . ?
O5 Eu1 O19 69.4(6) . . ?
O14 Eu1 O19 132.3(6) . . ?
O15 Eu1 O19 60.3(7) . . ?
O12 Eu1 O19 124.0(6) 5_766 . ?
O11 Eu1 O19 134.1(6) 5_766 . ?
O3 Eu1 Eu3 105.2(4) 2_755 5_766 ?
O13 Eu1 Eu3 34.3(3) 5_766 5_766 ?
O8 Eu1 Eu3 158.6(4) 3_545 5_766 ?
O5 Eu1 Eu3 68.6(3) . 5_766 ?
O14 Eu1 Eu3 84.5(3) . 5_766 ?
O15 Eu1 Eu3 107.8(4) . 5_766 ?
O12 Eu1 Eu3 86.8(3) 5_766 5_766 ?
O11 Eu1 Eu3 33.3(3) 5_766 5_766 ?
O19 Eu1 Eu3 137.8(5) . 5_766 ?
O3 Eu1 Eu2 158.6(4) 2_755 5_766 ?
O13 Eu1 Eu2 31.6(3) 5_766 5_766 ?
O8 Eu1 Eu2 107.9(4) 3_545 5_766 ?
O5 Eu1 Eu2 105.8(3) . 5_766 ?
O14 Eu1 Eu2 83.4(3) . 5_766 ?
O15 Eu1 Eu2 71.6(4) . 5_766 ?
O12 Eu1 Eu2 33.5(3) 5_766 5_766 ?
O11 Eu1 Eu2 85.8(2) 5_766 5_766 ?
O19 Eu1 Eu2 131.8(6) . 5_766 ?
Eu3 Eu1 Eu2 59.50(3) 5_766 5_766 ?
O3 Eu1 Eu3 108.2(3) 2_755 . ?
O13 Eu1 Eu3 85.0(2) 5_766 . ?
O8 Eu1 Eu3 69.2(4) 3_545 . ?
O5 Eu1 Eu3 158.0(3) . . ?
O14 Eu1 Eu3 30.9(3) . . ?
O15 Eu1 Eu3 109.1(4) . . ?
O12 Eu1 Eu3 34.6(2) 5_766 . ?
O11 Eu1 Eu3 85.6(2) 5_766 . ?
O19 Eu1 Eu3 132.6(5) . . ?
Eu3 Eu1 Eu3 89.40(4) 5_766 . ?
Eu2 Eu1 Eu3 60.04(3) 5_766 . ?
O10 Eu2 O4 80.5(5) 6_666 2_755 ?
O10 Eu2 O13 79.1(5) 6_666 . ?
O4 Eu2 O13 140.0(5) 2_755 . ?
O10 Eu2 O12 140.2(4) 6_666 . ?
O4 Eu2 O12 139.0(4) 2_755 . ?
O13 Eu2 O12 66.1(4) . . ?
O10 Eu2 O11 143.6(5) 6_666 5_766 ?
O4 Eu2 O11 76.2(4) 2_755 5_766 ?
O13 Eu2 O11 101.6(4) . 5_766 ?
O12 Eu2 O11 65.9(4) . 5_766 ?
O10 Eu2 O14 81.4(5) 6_666 . ?
O4 Eu2 O14 77.1(5) 2_755 . ?
O13 Eu2 O14 66.1(4) . . ?
O12 Eu2 O14 100.4(4) . . ?
O11 Eu2 O14 66.4(4) 5_766 . ?
O10 Eu2 O17 78.6(6) 6_666 . ?
O4 Eu2 O17 130.0(5) 2_755 . ?
O13 Eu2 O17 78.5(5) . . ?
O12 Eu2 O17 76.1(5) . . ?
O11 Eu2 O17 137.6(5) 5_766 . ?
O14 Eu2 O17 142.0(5) . . ?
O10 Eu2 O16 123.5(6) 6_666 . ?
O4 Eu2 O16 78.5(5) 2_755 . ?
O13 Eu2 O16 141.0(5) . . ?
O12 Eu2 O16 79.3(5) . . ?
O11 Eu2 O16 78.6(5) 5_766 . ?
O14 Eu2 O16 141.1(5) . . ?
O17 Eu2 O16 76.3(5) . . ?
O10 Eu2 O21 74(2) 6_666 . ?
O4 Eu2 O21 65.7(17) 2_755 . ?
O13 Eu2 O21 138(2) . . ?
O12 Eu2 O21 120.3(17) . . ?
O11 Eu2 O21 119(2) 5_766 . ?
O14 Eu2 O21 138.0(16) . . ?
O17 Eu2 O21 65.0(17) . . ?
O16 Eu2 O21 50(2) . . ?
O10 Eu2 Eu3 72.0(4) 6_666 . ?
O4 Eu2 Eu3 105.9(4) 2_755 . ?
O13 Eu2 Eu3 34.8(3) . . ?
O12 Eu2 Eu3 88.3(3) . . ?
O11 Eu2 Eu3 87.9(3) 5_766 . ?
O14 Eu2 Eu3 32.5(3) . . ?
O17 Eu2 Eu3 109.9(4) . . ?
O16 Eu2 Eu3 164.5(4) . . ?
O21 Eu2 Eu3 145.9(19) . . ?
O10 Eu2 Eu1 107.7(4) 6_666 5_766 ?
O4 Eu2 Eu1 158.4(4) 2_755 5_766 ?
O13 Eu2 Eu1 31.8(3) . 5_766 ?
O12 Eu2 Eu1 34.6(3) . 5_766 ?
O11 Eu2 Eu1 86.4(2) 5_766 5_766 ?
O14 Eu2 Eu1 84.3(3) . 5_766 ?
O17 Eu2 Eu1 71.6(4) . 5_766 ?
O16 Eu2 Eu1 110.9(4) . 5_766 ?
O21 Eu2 Eu1 135.4(16) . 5_766 ?
Eu3 Eu2 Eu1 60.13(3) . 5_766 ?
O10 Eu2 Eu3 161.8(4) 6_666 5_766 ?
O4 Eu2 Eu3 106.3(3) 2_755 5_766 ?
O13 Eu2 Eu3 85.3(2) . 5_766 ?
O12 Eu2 Eu3 34.0(2) . 5_766 ?
O11 Eu2 Eu3 32.0(2) 5_766 5_766 ?
O14 Eu2 Eu3 83.7(3) . 5_766 ?
O17 Eu2 Eu3 107.5(4) . 5_766 ?
O16 Eu2 Eu3 74.7(4) . 5_766 ?
O21 Eu2 Eu3 124(2) . 5_766 ?
Eu3 Eu2 Eu3 89.83(4) . 5_766 ?
Eu1 Eu2 Eu3 60.15(3) 5_766 5_766 ?
O14 Eu3 O7 78.1(5) . 3_545 ?
O14 Eu3 O11 99.8(4) . . ?
O7 Eu3 O11 139.2(5) 3_545 . ?
O14 Eu3 O9 79.1(5) . 6_666 ?
O7 Eu3 O9 79.6(6) 3_545 6_666 ?
O11 Eu3 O9 140.6(5) . 6_666 ?
O14 Eu3 O6 139.4(5) . 5_766 ?
O7 Eu3 O6 128.5(5) 3_545 5_766 ?
O11 Eu3 O6 78.9(4) . 5_766 ?
O9 Eu3 O6 77.4(5) 6_666 5_766 ?
O14 Eu3 O18 142.5(4) . . ?
O7 Eu3 O18 79.2(6) 3_545 . ?
O11 Eu3 O18 78.9(5) . . ?
O9 Eu3 O18 125.1(6) 6_666 . ?
O6 Eu3 O18 77.7(5) 5_766 . ?
O14 Eu3 O12 65.8(4) . 5_766 ?
O7 Eu3 O12 77.2(5) 3_545 5_766 ?
O11 Eu3 O12 65.5(4) . 5_766 ?
O9 Eu3 O12 141.0(5) 6_666 5_766 ?
O6 Eu3 O12 141.1(5) 5_766 5_766 ?
O18 Eu3 O12 80.3(5) . 5_766 ?
O14 Eu3 O13 65.9(4) . . ?
O7 Eu3 O13 139.8(5) 3_545 . ?
O11 Eu3 O13 67.6(4) . . ?
O9 Eu3 O13 76.6(5) 6_666 . ?
O6 Eu3 O13 76.7(5) 5_766 . ?
O18 Eu3 O13 141.0(4) . . ?
O12 Eu3 O13 102.3(4) 5_766 . ?
O14 Eu3 O20 131.2(9) . . ?
O7 Eu3 O20 63.8(8) 3_545 . ?
O11 Eu3 O20 128.9(9) . . ?
O9 Eu3 O20 65.5(11) 6_666 . ?
O6 Eu3 O20 64.8(8) 5_766 . ?
O18 Eu3 O20 59.7(11) . . ?
O12 Eu3 O20 127.5(10) 5_766 . ?
O13 Eu3 O20 130.2(10) . . ?
O14 Eu3 Eu2 33.7(3) . . ?
O7 Eu3 Eu2 107.4(4) 3_545 . ?
O11 Eu3 Eu2 88.2(3) . . ?
O9 Eu3 Eu2 69.1(4) 6_666 . ?
O6 Eu3 Eu2 106.2(4) 5_766 . ?
O18 Eu3 Eu2 165.7(4) . . ?
O12 Eu3 Eu2 88.7(3) 5_766 . ?
O13 Eu3 Eu2 33.2(2) . . ?
O20 Eu3 Eu2 134.6(10) . . ?
O14 Eu3 Eu1 85.5(3) . 5_766 ?
O7 Eu3 Eu1 161.2(4) 3_545 5_766 ?
O11 Eu3 Eu1 35.2(3) . 5_766 ?
O9 Eu3 Eu1 106.4(4) 6_666 5_766 ?
O6 Eu3 Eu1 70.2(4) 5_766 5_766 ?
O18 Eu3 Eu1 109.7(4) . 5_766 ?
O12 Eu3 Eu1 87.8(3) 5_766 5_766 ?
O13 Eu3 Eu1 33.0(2) . 5_766 ?
O20 Eu3 Eu1 135.0(7) . 5_766 ?
Eu2 Eu3 Eu1 60.37(3) . 5_766 ?
O14 Eu3 Eu2 83.7(3) . 5_766 ?
O7 Eu3 Eu2 108.3(4) 3_545 5_766 ?
O11 Eu3 Eu2 32.4(2) . 5_766 ?
O9 Eu3 Eu2 159.2(4) 6_666 5_766 ?
O6 Eu3 Eu2 109.4(4) 5_766 5_766 ?
O18 Eu3 Eu2 75.6(4) . 5_766 ?
O12 Eu3 Eu2 33.2(3) 5_766 5_766 ?
O13 Eu3 Eu2 85.8(2) . 5_766 ?
O20 Eu3 Eu2 135.3(10) . 5_766 ?
Eu2 Eu3 Eu2 90.17(4) . 5_766 ?
Eu1 Eu3 Eu2 60.27(3) 5_766 5_766 ?

loop_
_geom_bond_atom_site_label_1
_geom_bond_atom_site_label_2
_geom_bond_distance
_geom_bond_site_symmetry_2
_geom_bond_publ_flag
C1 C2 1.38(2) . ?
C1 C6 1.46(3) . ?
C1 C7 1.53(3) . ?
C2 C3 1.36(2) . ?
C2 H2 0.9500 . ?
C3 C4 1.40(2) . ?
C3 C8 1.47(3) . ?
C4 C5 1.34(2) . ?
C4 H4 0.9500 . ?
C5 C6 1.38(2) . ?
C5 N1 1.41(2) . ?
C6 H6 0.9500 . ?
C7 O4 1.23(2) . ?
C7 O3 1.30(3) . ?
C8 O6 1.23(2) . ?
C8 O5 1.36(2) . ?
C11 N1 1.40(3) . ?
C11 C12 1.43(3) . ?
C11 C16 1.43(3) . ?
C12 C13 1.38(3) . ?
C12 H12 0.9500 . ?
C13 C14 1.41(3) . ?
C13 H13 0.9500 . ?
C14 C15 1.38(3) . ?
C14 C31 1.51(3) . ?
C15 C16 1.32(3) . ?
C15 H15 0.9500 . ?
C16 C22 1.47(3) . ?
C21 C26 1.35(3) . ?
C21 N1 1.41(2) . ?
C21 C22 1.42(3) . ?
C22 C23 1.42(3) . ?
C23 C24 1.35(3) . ?
C23 H23 0.9500 . ?
C24 C25 1.43(4) . ?
C24 C51 1.52(3) . ?
C25 C26 1.43(3) . ?
C25 H25 0.9500 . ?
C26 H26 0.9500 . ?
C31 C36 1.37(3) . ?
C31 C32 1.38(3) . ?
C32 C33 1.41(3) . ?
C32 H32 0.9500 . ?
C33 C34 1.37(4) . ?
C33 C37 1.49(4) . ?
C34 C35 1.38(3) . ?
C34 C40 1.44(3) . ?
C35 C36 1.33(3) . ?
C35 H35 0.9500 . ?
C36 H36 0.9500 . ?
C37 C38 1.52(4) . ?
C37 H37 0.9500 . ?
C38 C39 1.52(4) . ?
C38 H38 0.9500 . ?
C39 C40 1.41(3) . ?
C39 C41 1.51(3) . ?
C40 H40 0.9500 . ?
C41 O7 1.24(3) . ?
C41 O8 1.38(3) . ?
C51 C52 1.39(4) . ?
C51 C56 1.45(4) . ?
C52 C53 1.37(3) . ?
C52 H52 0.9500 . ?
C53 C54 1.32(4) . ?
C53 H53 0.9500 . ?
C54 C57 1.36(3) . ?
C54 C55 1.52(4) . ?
C55 C60 1.45(4) . ?
C55 C56 1.45(3) . ?
C56 H56 0.9500 . ?
C57 C58 1.43(4) . ?
C57 H57 0.9500 . ?
C58 C61 1.53(3) . ?
C58 C59 1.56(4) . ?
C59 C60 1.42(3) . ?
C59 H59 0.9500 . ?
C60 H60 0.9500 . ?
C61 O9 1.24(3) . ?
C61 O10 1.33(3) . ?
O3 Eu1 2.306(13) 2_755 ?
O4 Eu2 2.282(14) 2_755 ?
O5 Eu1 2.313(13) . ?
O6 Eu3 2.334(13) 5_766 ?
O7 Eu3 2.305(15) 3_455 ?
O8 Eu1 2.310(15) 3_455 ?
O9 Eu3 2.314(15) 6_465 ?
O10 Eu2 2.273(16) 6_465 ?
O11 Eu3 2.305(11) . ?
O11 Eu2 2.334(10) 5_766 ?
O11 Eu1 2.422(10) 5_766 ?
O12 Eu2 2.331(11) . ?
O12 Eu3 2.383(10) 5_766 ?
O12 Eu1 2.397(11) 5_766 ?
O13 Eu2 2.295(10) . ?
O13 Eu1 2.307(10) 5_766 ?
O13 Eu3 2.387(12) . ?
O14 Eu3 2.277(11) . ?
O14 Eu1 2.319(10) . ?
O14 Eu2 2.357(12) . ?
O15 Eu1 2.388(14) . ?
O16 Eu2 2.438(15) . ?
O17 Eu2 2.420(15) . ?
O18 Eu3 2.370(15) . ?
O19 Eu1 2.665(19) . ?
O20 Eu3 2.68(3) . ?
O21 Eu2 2.87(6) . ?
Eu1 Eu3 3.9074(18) 5_766 ?
Eu1 Eu2 3.9168(17) 5_766 ?
Eu1 Eu3 3.9303(17) . ?
Eu2 Eu3 3.8823(19) . ?
Eu2 Eu3 3.9257(18) 5_766 ?
